data_7020763
loop_
_publ_author_name
'Hamm, Danielle C.'
'Braun, Lindsey A.'
'Burazin, Alex N.'
'Gauthier, Amanda M.'
'Ness, Kendra O.'
'Biebel, Casey E.'
'Sauer, Jon S.'
'Tanke, Robin'
'Noll, Bruce C.'
'Bosch, Eric'
'Bowling, Nathan P.'

_publ_section_title
;
 Conjugated metallorganic macrocycles: opportunities for
 coordination-driven planarization of bidentate, pyridine-based ligands.
;
_journal_issue 4
_journal_name_full 'Dalton transactions (Cambridge, England : 2003)'
_journal_page_first 948
_journal_page_last 958
_journal_paper_doi 10.1039/c2dt31914d
_journal_volume 42
_journal_year 2013
_chemical_formula_moiety 'C28 H20 Ag N2, C F3 O3 S, C H4 O'
_chemical_formula_sum 'C30 H24 Ag F3 N2 O4 S'
_chemical_formula_weight 673.44
_space_group_crystal_system monoclinic
_space_group_IT_number 14
_space_group_name_Hall '-P 2ybc'
_space_group_name_H-M_alt 'P 1 21/c 1'
_symmetry_space_group_name_Hall '-P 2ybc'
_symmetry_space_group_name_H-M 'P 1 21/c 1'
_atom_sites_solution_hydrogens geom
_atom_sites_solution_primary direct
_atom_sites_solution_secondary difmap
_audit_creation_method 'APEX2 v2011.4-1'
_cell_angle_alpha 90
_cell_angle_beta 95.252(4)
_cell_angle_gamma 90
_cell_formula_units_Z 4
_cell_length_a 7.5430(9)
_cell_length_b 18.135(2)
_cell_length_c 20.575(3)
_cell_measurement_reflns_used 117
_cell_measurement_temperature 200.(2)
_cell_measurement_theta_max 17.5927
_cell_measurement_theta_min 2.8461
_cell_volume 2802.7(6)
_computing_cell_refinement 'SAINT v7.68a (Bruker AXS, 2010)'
_computing_data_collection 'SMART X2S (Bruker AXS, 2011)'
_computing_data_reduction 'SAINT v7.68a (Bruker AXS, 2010)'
_computing_molecular_graphics 'Jmol (www.jmol.org)'
_computing_publication_material 'APEX2 v2011.4-1 (Bruker AXS, 2011)'
_computing_structure_refinement 'SHELXL-97 (Sheldrick, 2008)'
_computing_structure_solution 'SHELXS-97 (Sheldrick, 2008)'
_diffrn_ambient_temperature 200.(2)
_diffrn_measured_fraction_theta_full 0.996
_diffrn_measured_fraction_theta_max 0.996
_diffrn_measurement_device_type 'Bruker SMART X2S benchtop diffractometer'
_diffrn_measurement_method '\w scans'
_diffrn_radiation_monochromator 'doubly curved silicon crystal'
_diffrn_radiation_type 'Mo K\a'
_diffrn_radiation_wavelength 0.71073
_diffrn_reflns_av_R_equivalents 0.0926
_diffrn_reflns_av_sigmaI/netI 0.0516
_diffrn_reflns_limit_h_max 8
_diffrn_reflns_limit_h_min -8
_diffrn_reflns_limit_k_max 21
_diffrn_reflns_limit_k_min -21
_diffrn_reflns_limit_l_max 24
_diffrn_reflns_limit_l_min -24
_diffrn_reflns_number 43347
_diffrn_reflns_theta_full 25.10
_diffrn_reflns_theta_max 25.10
_diffrn_reflns_theta_min 2.46
_diffrn_source 'microfocus sealed tube'
_diffrn_source_type 'XOS X-beam'
_exptl_absorpt_coefficient_mu 0.853
_exptl_absorpt_correction_T_max 0.95
_exptl_absorpt_correction_T_min 0.66
_exptl_absorpt_correction_type multi-scan
_exptl_absorpt_process_details
;
Bruker AXS. (2008). SADABS v2008/1. Bruker AXS Inc. Madison, WI 53711, USA.
;
_exptl_crystal_colour colorless
_exptl_crystal_density_diffrn 1.596
_exptl_crystal_density_method 'not measured'
_exptl_crystal_description needle
_exptl_crystal_F_000 1360
_exptl_crystal_size_max 0.600
_exptl_crystal_size_mid 0.100
_exptl_crystal_size_min 0.060
_refine_diff_density_max 0.590
_refine_diff_density_min -0.554
_refine_ls_extinction_method none
_refine_ls_goodness_of_fit_ref 1.046
_refine_ls_hydrogen_treatment constr
_refine_ls_matrix_type full
_refine_ls_number_parameters 372
_refine_ls_number_reflns 4958
_refine_ls_number_restraints 0
_refine_ls_restrained_S_all 1.046
_refine_ls_R_factor_all 0.0540
_refine_ls_R_factor_gt 0.0413
_refine_ls_shift/su_max 0.001
_refine_ls_shift/su_mean 0.000
_refine_ls_structure_factor_coef Fsqd
_refine_ls_weighting_details 'calc w=1/[\s^2^(Fo^2^)+(0.0445P)^2^+1.3536P] where P=(Fo^2^+2Fc^2^)/3'
_refine_ls_weighting_scheme calc
_refine_ls_wR_factor_gt 0.0981
_refine_ls_wR_factor_ref 0.1038
_reflns_number_gt 3967
_reflns_number_total 4958
_reflns_threshold_expression >2sigma(I)
_cod_data_source_file c2dt31914d.txt
_cod_data_source_block I
_cod_database_code 7020763

loop_
_space_group_symop_operation_xyz
'x, y, z'
'-x, y+1/2, -z+1/2'
'-x, -y, -z'
'x, -y-1/2, z-1/2'

loop_
_atom_site_type_symbol
_atom_site_label
_atom_site_fract_x
_atom_site_fract_y
_atom_site_fract_z
_atom_site_U_iso_or_equiv
_atom_site_adp_type
_atom_site_calc_flag
_atom_site_refinement_flags
_atom_site_occupancy
Ag Ag1 0.71738(4) 0.723586(14) 0.544091(14) 0.04600(12) Uani d . 1
N N1 0.8570(4) 0.65390(14) 0.61445(13) 0.0362(6) Uani d . 1
N N2 0.5648(4) 0.78470(14) 0.46953(14) 0.0387(7) Uani d . 1
C C1 0.9320(5) 0.68215(18) 0.67009(17) 0.0399(8) Uani d . 1
H H1 0.918 0.7333 0.6781 0.048 Uiso calc R 1
C C2 1.0284(5) 0.6404(2) 0.71633(19) 0.0479(9) Uani d . 1
H H2 1.0813 0.6626 0.7552 0.058 Uiso calc R 1
C C3 1.0478(5) 0.56595(19) 0.70572(18) 0.0430(8) Uani d . 1
H H3 1.1133 0.5362 0.7375 0.052 Uiso calc R 1
C C4 0.9713(4) 0.53468(18) 0.64855(17) 0.0389(8) Uani d . 1
C C5 0.8779(4) 0.58068(17) 0.60429(17) 0.0385(8) Uani d . 1
H H5 0.8255 0.56 0.5647 0.046 Uiso calc R 1
C C6 0.9931(5) 0.45492(18) 0.63706(18) 0.0442(9) Uani d . 1
H H6 1.0613 0.4283 0.6703 0.053 Uiso calc R 1
C C7 0.9302(5) 0.41754(18) 0.58718(19) 0.0437(8) Uani d . 1
H H7 0.8639 0.4445 0.5537 0.052 Uiso calc R 1
C C8 0.9488(4) 0.33722(18) 0.57557(18) 0.0401(8) Uani d . 1
C C9 1.0408(5) 0.2909(2) 0.62094(19) 0.0463(9) Uani d . 1
H H9 1.0921 0.3108 0.661 0.056 Uiso calc R 1
C C10 1.0591(5) 0.2159(2) 0.6086(2) 0.0514(10) Uani d . 1
H H10 1.1205 0.1849 0.6403 0.062 Uiso calc R 1
C C11 0.9871(5) 0.18668(19) 0.5496(2) 0.0517(10) Uani d . 1
H H11 1.0023 0.1359 0.5404 0.062 Uiso calc R 1
C C12 0.8939(5) 0.23120(18) 0.5046(2) 0.0467(9) Uani d . 1
H H12 0.8444 0.2109 0.4644 0.056 Uiso calc R 1
C C13 0.8713(4) 0.30645(17) 0.51731(17) 0.0385(8) Uani d . 1
C C14 0.7664(5) 0.35052(18) 0.47017(18) 0.0399(8) Uani d . 1
C C15 0.6822(5) 0.38765(19) 0.43064(19) 0.0440(9) Uani d . 1
C C16 0.5861(4) 0.43346(18) 0.38200(17) 0.0374(8) Uani d . 1
C C17 0.5190(5) 0.40377(19) 0.32225(19) 0.0457(9) Uani d . 1
H H17 0.5348 0.3528 0.3136 0.055 Uiso calc R 1
C C18 0.4301(5) 0.44790(19) 0.27588(18) 0.0447(9) Uani d . 1
H H18 0.3824 0.4274 0.2355 0.054 Uiso calc R 1
C C19 0.4101(5) 0.52245(19) 0.28806(18) 0.0424(8) Uani d . 1
H H19 0.3474 0.5526 0.2559 0.051 Uiso calc R 1
C C20 0.4800(4) 0.55401(18) 0.34637(17) 0.0373(8) Uani d . 1
C C21 0.5656(4) 0.50855(18) 0.39370(17) 0.0382(8) Uani d . 1
H H21 0.6107 0.5289 0.4345 0.046 Uiso calc R 1
C C22 0.4595(4) 0.63603(15) 0.35893(17) 0.0318(7) Uani d . 1
H H22 0.3882 0.6619 0.326 0.038 Uiso calc R 1
C C23 0.5205(5) 0.67373(18) 0.40475(18) 0.0406(8) Uani d . 1
H H23 0.5887 0.6488 0.4391 0.049 Uiso calc R 1
C C24 0.4987(4) 0.75481(17) 0.41221(17) 0.0343(7) Uani d . 1
C C25 0.4150(5) 0.79843(19) 0.36304(18) 0.0425(8) Uani d . 1
H H25 0.3693 0.7768 0.3229 0.051 Uiso calc R 1
C C26 0.3985(5) 0.87326(19) 0.3728(2) 0.0468(9) Uani d . 1
H H26 0.3415 0.9036 0.3395 0.056 Uiso calc R 1
C C27 0.4658(5) 0.90355(19) 0.4315(2) 0.0541(10) Uani d . 1
H H27 0.4555 0.9549 0.4394 0.065 Uiso calc R 1
C C28 0.5477(5) 0.85802(19) 0.4782(2) 0.0480(9) Uani d . 1
H H28 0.5945 0.879 0.5185 0.058 Uiso calc R 1
S S1 1.10711(14) 0.40424(5) 0.84514(5) 0.0483(2) Uani d . 1
O O1 1.2435(4) 0.45197(16) 0.82490(17) 0.0764(9) Uani d . 1
O O2 0.9848(4) 0.37736(16) 0.79346(14) 0.0664(8) Uani d . 1
O O3 1.1652(4) 0.34945(14) 0.89234(14) 0.0690(9) Uani d . 1
C C29 0.9744(7) 0.4651(2) 0.8892(2) 0.0642(12) Uani d . 1
F F1 1.0724(5) 0.49416(16) 0.94014(15) 0.1116(12) Uani d . 1
F F2 0.8382(4) 0.43133(18) 0.91256(17) 0.1049(11) Uani d . 1
F F3 0.9088(5) 0.52087(14) 0.85280(15) 0.0986(10) Uani d . 1
O O4 0.6828(5) 0.28012(16) 0.79070(19) 0.0760(9) Uani d . 1
H H4 0.7518 0.3149 0.7833 0.114 Uiso calc R 1
C C30 0.5447(7) 0.3068(3) 0.8237(3) 0.0868(16) Uani d . 1
H H30A 0.5361 0.2778 0.8635 0.13 Uiso calc R 1
H H30B 0.4329 0.3029 0.7957 0.13 Uiso calc R 1
H H30C 0.5672 0.3586 0.8353 0.13 Uiso calc R 1

loop_
_atom_site_aniso_label
_atom_site_aniso_U_11
_atom_site_aniso_U_22
_atom_site_aniso_U_33
_atom_site_aniso_U_12
_atom_site_aniso_U_13
_atom_site_aniso_U_23
Ag1 0.0578(2) 0.03981(17) 0.03848(19) 0.00664(12) -0.00564(14) 0.00146(12)
N1 0.0396(16) 0.0327(14) 0.0358(16) -0.0018(11) 0.0002(13) -0.0014(12)
N2 0.0432(17) 0.0338(15) 0.0381(17) 0.0004(12) -0.0021(14) 0.0007(12)
C1 0.046(2) 0.0344(18) 0.038(2) -0.0035(14) -0.0034(17) -0.0030(15)
C2 0.053(2) 0.046(2) 0.041(2) -0.0079(17) -0.0094(18) -0.0040(17)
C3 0.045(2) 0.0419(19) 0.041(2) -0.0026(15) -0.0009(17) 0.0086(16)
C4 0.0390(19) 0.0346(17) 0.044(2) -0.0039(14) 0.0084(16) 0.0051(15)
C5 0.0418(19) 0.0379(18) 0.036(2) -0.0062(14) 0.0031(16) -0.0071(15)
C6 0.051(2) 0.0352(18) 0.046(2) 0.0025(16) 0.0035(18) 0.0043(16)
C7 0.045(2) 0.0380(19) 0.048(2) 0.0033(15) 0.0021(17) 0.0014(17)
C8 0.0348(18) 0.0363(17) 0.051(2) 0.0033(14) 0.0117(17) 0.0046(16)
C9 0.045(2) 0.047(2) 0.047(2) 0.0022(16) 0.0063(18) 0.0029(17)
C10 0.050(2) 0.045(2) 0.061(3) 0.0091(17) 0.012(2) 0.0168(19)
C11 0.058(2) 0.0326(18) 0.068(3) 0.0070(16) 0.022(2) 0.0071(18)
C12 0.054(2) 0.0360(18) 0.052(2) 0.0028(16) 0.0148(19) -0.0039(16)
C13 0.042(2) 0.0304(16) 0.046(2) 0.0035(14) 0.0147(17) 0.0032(15)
C14 0.043(2) 0.0313(17) 0.047(2) 0.0005(14) 0.0139(18) -0.0026(16)
C15 0.046(2) 0.0356(18) 0.051(2) 0.0008(16) 0.0112(18) -0.0025(17)
C16 0.0320(17) 0.0400(18) 0.041(2) 0.0003(14) 0.0078(15) 0.0007(15)
C17 0.045(2) 0.0385(18) 0.055(2) 0.0009(16) 0.0123(18) -0.0089(17)
C18 0.049(2) 0.046(2) 0.039(2) -0.0011(16) 0.0013(17) -0.0102(17)
C19 0.042(2) 0.046(2) 0.039(2) 0.0029(15) 0.0004(16) -0.0013(16)
C20 0.0358(18) 0.0394(18) 0.037(2) -0.0011(14) 0.0041(15) -0.0051(15)
C21 0.0374(18) 0.0391(18) 0.038(2) -0.0005(14) 0.0048(16) -0.0038(15)
C22 0.0264(16) 0.0227(14) 0.045(2) 0.0025(12) -0.0017(15) 0.0093(14)
C23 0.0388(19) 0.0412(19) 0.042(2) 0.0096(15) 0.0058(17) 0.0120(17)
C24 0.0314(17) 0.0319(16) 0.040(2) 0.0020(13) 0.0029(15) 0.0020(14)
C25 0.044(2) 0.0403(18) 0.043(2) 0.0013(15) -0.0011(17) 0.0024(16)
C26 0.051(2) 0.0374(18) 0.050(2) 0.0057(16) -0.0046(19) 0.0075(17)
C27 0.067(3) 0.0290(17) 0.065(3) 0.0032(17) 0.000(2) -0.0022(18)
C28 0.057(2) 0.0357(18) 0.049(2) 0.0019(16) -0.0075(19) -0.0061(17)
S1 0.0665(6) 0.0341(4) 0.0424(6) 0.0000(4) -0.0047(5) 0.0077(4)
O1 0.072(2) 0.0583(17) 0.100(3) -0.0014(15) 0.0173(18) 0.0199(17)
O2 0.089(2) 0.0622(18) 0.0450(17) 0.0012(15) -0.0085(16) -0.0072(14)
O3 0.101(2) 0.0419(15) 0.0593(19) 0.0076(15) -0.0173(17) 0.0153(13)
C29 0.094(3) 0.042(2) 0.057(3) -0.004(2) 0.009(3) 0.003(2)
F1 0.185(4) 0.0758(19) 0.072(2) -0.013(2) 0.002(2) -0.0329(17)
F2 0.113(3) 0.092(2) 0.118(3) -0.0025(19) 0.056(2) -0.0001(19)
F3 0.139(3) 0.0605(16) 0.098(2) 0.0438(17) 0.024(2) 0.0150(15)
O4 0.075(2) 0.066(2) 0.087(3) 0.0070(16) 0.0010(19) -0.0100(18)
C30 0.092(4) 0.058(3) 0.114(5) 0.004(3) 0.033(3) 0.006(3)

loop_
_atom_type_symbol
_atom_type_description
_atom_type_scat_dispersion_real
_atom_type_scat_dispersion_imag
_atom_type_scat_source
C C 0.0033 0.0016 'International Tables Vol C Tables 4.2.6.8 and 6.1.1.4'
H H 0.0000 0.0000 'International Tables Vol C Tables 4.2.6.8 and 6.1.1.4'
N N 0.0061 0.0033 'International Tables Vol C Tables 4.2.6.8 and 6.1.1.4'
O O 0.0106 0.0060 'International Tables Vol C Tables 4.2.6.8 and 6.1.1.4'
F F 0.0171 0.0103 'International Tables Vol C Tables 4.2.6.8 and 6.1.1.4'
S S 0.1246 0.1234 'International Tables Vol C Tables 4.2.6.8 and 6.1.1.4'
Ag Ag -0.8971 1.1015 'International Tables Vol C Tables 4.2.6.8 and 6.1.1.4'

loop_
_geom_angle_atom_site_label_1
_geom_angle_atom_site_label_2
_geom_angle_atom_site_label_3
_geom_angle
N1 Ag1 N2 174.66(10)
C1 N1 C5 117.6(3)
C1 N1 Ag1 120.1(2)
C5 N1 Ag1 122.3(2)
C28 N2 C24 118.6(3)
C28 N2 Ag1 117.8(2)
C24 N2 Ag1 123.3(2)
N1 C1 C2 122.7(3)
N1 C1 H1 118.6
C2 C1 H1 118.6
C1 C2 C3 119.2(3)
C1 C2 H2 120.4
C3 C2 H2 120.4
C2 C3 C4 119.6(3)
C2 C3 H3 120.2
C4 C3 H3 120.2
C5 C4 C3 117.5(3)
C5 C4 C6 122.9(3)
C3 C4 C6 119.6(3)
N1 C5 C4 123.4(3)
N1 C5 H5 118.3
C4 C5 H5 118.3
C7 C6 C4 127.3(3)
C7 C6 H6 116.3
C4 C6 H6 116.3
C6 C7 C8 127.8(4)
C6 C7 H7 116.1
C8 C7 H7 116.1
C9 C8 C13 118.5(3)
C9 C8 C7 122.2(3)
C13 C8 C7 119.4(3)
C10 C9 C8 121.2(4)
C10 C9 H9 119.4
C8 C9 H9 119.4
C11 C10 C9 119.7(4)
C11 C10 H10 120.2
C9 C10 H10 120.2
C12 C11 C10 120.0(3)
C12 C11 H11 120.0
C10 C11 H11 120.0
C11 C12 C13 120.6(4)
C11 C12 H12 119.7
C13 C12 H12 119.7
C8 C13 C12 119.9(3)
C8 C13 C14 121.1(3)
C12 C13 C14 118.9(3)
C15 C14 C13 178.8(4)
C14 C15 C16 178.0(4)
C21 C16 C17 119.5(3)
C21 C16 C15 119.9(3)
C17 C16 C15 120.5(3)
C18 C17 C16 120.2(3)
C18 C17 H17 119.9
C16 C17 H17 119.9
C17 C18 C19 119.8(3)
C17 C18 H18 120.1
C19 C18 H18 120.1
C18 C19 C20 121.3(3)
C18 C19 H19 119.4
C20 C19 H19 119.4
C19 C20 C21 118.4(3)
C19 C20 C22 120.9(3)
C21 C20 C22 120.6(3)
C20 C21 C16 120.7(3)
C20 C21 H21 119.7
C16 C21 H21 119.7
C23 C22 C20 130.0(3)
C23 C22 H22 115.0
C20 C22 H22 115.0
C22 C23 C24 126.6(3)
C22 C23 H23 116.7
C24 C23 H23 116.7
N2 C24 C25 120.9(3)
N2 C24 C23 116.8(3)
C25 C24 C23 122.3(3)
C26 C25 C24 119.7(4)
C26 C25 H25 120.2
C24 C25 H25 120.2
C25 C26 C27 119.2(3)
C25 C26 H26 120.4
C27 C26 H26 120.4
C28 C27 C26 118.7(3)
C28 C27 H27 120.7
C26 C27 H27 120.7
N2 C28 C27 122.9(4)
N2 C28 H28 118.6
C27 C28 H28 118.6
O2 S1 O3 113.92(18)
O2 S1 O1 114.9(2)
O3 S1 O1 115.66(19)
O2 S1 C29 103.5(2)
O3 S1 C29 103.6(2)
O1 S1 C29 102.9(2)
F2 C29 F3 107.2(4)
F2 C29 F1 106.8(4)
F3 C29 F1 107.0(4)
F2 C29 S1 112.8(3)
F3 C29 S1 112.5(3)
F1 C29 S1 110.2(3)
C30 O4 H4 109.5
O4 C30 H30A 109.5
O4 C30 H30B 109.5
H30A C30 H30B 109.5
O4 C30 H30C 109.5
H30A C30 H30C 109.5
H30B C30 H30C 109.5

loop_
_geom_bond_atom_site_label_1
_geom_bond_atom_site_label_2
_geom_bond_distance
Ag1 N1 2.127(3)
Ag1 N2 2.141(3)
N1 C1 1.332(4)
N1 C5 1.356(4)
N2 C28 1.349(4)
N2 C24 1.351(4)
C1 C2 1.371(5)
C1 H1 0.95
C2 C3 1.378(5)
C2 H2 0.95
C3 C4 1.383(5)
C3 H3 0.95
C4 C5 1.380(5)
C4 C6 1.477(5)
C5 H5 0.95
C6 C7 1.284(5)
C6 H6 0.95
C7 C8 1.485(5)
C7 H7 0.95
C8 C9 1.393(5)
C8 C13 1.401(5)
C9 C10 1.392(5)
C9 H9 0.95
C10 C11 1.389(6)
C10 H10 0.95
C11 C12 1.373(5)
C11 H11 0.95
C12 C13 1.403(5)
C12 H12 0.95
C13 C14 1.437(5)
C14 C15 1.193(5)
C15 C16 1.444(5)
C16 C21 1.394(5)
C16 C17 1.394(5)
C17 C18 1.372(5)
C17 H17 0.95
C18 C19 1.386(5)
C18 H18 0.95
C19 C20 1.389(5)
C19 H19 0.95
C20 C21 1.389(5)
C20 C22 1.520(4)
C21 H21 0.95
C22 C23 1.220(5)
C22 H22 0.95
C23 C24 1.489(5)
C23 H23 0.95
C24 C25 1.389(5)
C25 C26 1.379(5)
C25 H25 0.95
C26 C27 1.381(5)
C26 H26 0.95
C27 C28 1.371(5)
C27 H27 0.95
C28 H28 0.95
S1 O2 1.428(3)
S1 O3 1.430(3)
S1 O1 1.435(3)
S1 C29 1.790(5)
C29 F2 1.324(5)
C29 F3 1.327(5)
C29 F1 1.335(5)
O4 C30 1.381(6)
O4 H4 0.84
C30 H30A 0.98
C30 H30B 0.98
C30 H30C 0.98
